data_4345283
loop_
_publ_author_name
'Bertocco, Philipp'
'Derendorf, Janis'
'Jenne, Carsten'
'Kirsch, Christoph'

_publ_section_title
;
 Improving the Solubility of Halogenated 1-Ammonio-closo-dodecaborate
 Anions.
;
_journal_issue 6
_journal_name_full 'Inorganic chemistry'
_journal_page_first 3459
_journal_page_last 3466
_journal_paper_doi 10.1021/acs.inorgchem.6b03006
_journal_volume 56
_journal_year 2017
_chemical_absolute_configuration unk
_chemical_formula_moiety 'C6 H20 B12 Br6 N, C3 H10 N, C2 H3 N'
_chemical_formula_sum 'C11 H33 B12 Br6 N3'
_chemical_formula_weight 816.58
_space_group_crystal_system orthorhombic
_space_group_IT_number 19
_space_group_name_Hall 'P 2ac 2ab'
_space_group_name_H-M_alt 'P 21 21 21'
_symmetry_space_group_name_Hall 'P 2ac 2ab'
_symmetry_space_group_name_H-M 'P 21 21 21'
_atom_sites_solution_hydrogens mixed
_audit_creation_date 2016-06-09
_audit_creation_method
;
Olex2 1.2
(compiled 2016.02.19 svn.r3266 for OlexSys, GUI svn.r5155)
;
_cell_angle_alpha 90
_cell_angle_beta 90
_cell_angle_gamma 90
_cell_formula_units_Z 4
_cell_length_a 10.2497(2)
_cell_length_b 14.5802(3)
_cell_length_c 19.2110(4)
_cell_measurement_reflns_used 5634
_cell_measurement_temperature 120.00(10)
_cell_measurement_theta_max 29.1490
_cell_measurement_theta_min 2.3930
_cell_volume 2870.94(10)
_computing_cell_refinement
;
CrysAlisPro, Agilent Technologies,
Version 1.171.37.31 (release 14-01-2014 CrysAlis171 .NET)
(compiled Jan 14 2014,18:38:05)
;
_computing_data_collection
;
CrysAlisPro, Agilent Technologies,
Version 1.171.37.31 (release 14-01-2014 CrysAlis171 .NET)
(compiled Jan 14 2014,18:38:05)
;
_computing_data_reduction
;
CrysAlisPro, Agilent Technologies,
Version 1.171.37.31 (release 14-01-2014 CrysAlis171 .NET)
(compiled Jan 14 2014,18:38:05)
;
_computing_molecular_graphics 'Olex2 (Dolomanov et al., 2009)'
_computing_publication_material 'Olex2 (Dolomanov et al., 2009)'
_computing_structure_refinement 'ShelXL (Sheldrick, 2015)'
_diffrn_ambient_environment N~2~
_diffrn_ambient_temperature 120.00(10)
_diffrn_detector 'CCD plate'
_diffrn_detector_area_resol_mean 16.2705
_diffrn_detector_type Eos
_diffrn_measured_fraction_theta_full 0.999
_diffrn_measured_fraction_theta_max 0.862
_diffrn_measurement_details
;
#__ type_ start__ end____ width___ exp.time_
  1 omega    3.00   53.00   1.0000  126.8150
omega____ theta____ kappa____ phi______ frames
    -       15.2805  -99.0000   90.0000 50

#__ type_ start__ end____ width___ exp.time_
  2 omega  -43.00   23.00   1.0000  126.8150
omega____ theta____ kappa____ phi______ frames
    -       15.2805  -57.0000 -120.0000 66

#__ type_ start__ end____ width___ exp.time_
  3 omega  -22.00   29.00   1.0000  126.8150
omega____ theta____ kappa____ phi______ frames
    -       15.2805  -19.0000  -60.0000 51
;
_diffrn_measurement_device 'four-circle diffractometer'
_diffrn_measurement_device_type 'Xcalibur, Eos, Gemini ultra'
_diffrn_measurement_method '\w scans'
_diffrn_orient_matrix_UB_11 -0.0164398000
_diffrn_orient_matrix_UB_12 -0.0077728000
_diffrn_orient_matrix_UB_13 0.0353790000
_diffrn_orient_matrix_UB_21 -0.0054573000
_diffrn_orient_matrix_UB_22 0.0479863000
_diffrn_orient_matrix_UB_23 0.0054192000
_diffrn_orient_matrix_UB_31 -0.0669667000
_diffrn_orient_matrix_UB_32 -0.0020125000
_diffrn_orient_matrix_UB_33 -0.0091173000
_diffrn_radiation_monochromator graphite
_diffrn_radiation_probe x-ray
_diffrn_radiation_type MoK\a
_diffrn_radiation_wavelength 0.71073
_diffrn_reflns_av_R_equivalents 0.0267
_diffrn_reflns_av_unetI/netI 0.0531
_diffrn_reflns_Laue_measured_fraction_full 0.999
_diffrn_reflns_Laue_measured_fraction_max 0.862
_diffrn_reflns_limit_h_max 9
_diffrn_reflns_limit_h_min -13
_diffrn_reflns_limit_k_max 19
_diffrn_reflns_limit_k_min -20
_diffrn_reflns_limit_l_max 26
_diffrn_reflns_limit_l_min -26
_diffrn_reflns_number 10430
_diffrn_reflns_point_group_measured_fraction_full 0.980
_diffrn_reflns_point_group_measured_fraction_max 0.804
_diffrn_reflns_theta_full 25.242
_diffrn_reflns_theta_max 29.461
_diffrn_reflns_theta_min 2.120
_diffrn_source 'Enhance (Mo) X-ray Source'
_exptl_absorpt_coefficient_mu 8.399
_exptl_absorpt_correction_T_max 1.00000
_exptl_absorpt_correction_T_min 0.77791
_exptl_absorpt_correction_type multi-scan
_exptl_absorpt_process_details
;
CrysAlisPro, Agilent Technologies,
Version 1.171.37.31 (release 14-01-2014 CrysAlis171 .NET)
(compiled Jan 14 2014,18:38:05)
Empirical absorption correction using spherical harmonics,
 implemented in SCALE3 ABSPACK scaling algorithm.
;
_exptl_crystal_colour colourless
_exptl_crystal_colour_primary colourless
_exptl_crystal_density_diffrn 1.889
_exptl_crystal_description plate
_exptl_crystal_F_000 1560
_exptl_crystal_size_max 0.12
_exptl_crystal_size_mid 0.03
_exptl_crystal_size_min 0.03
_refine_diff_density_max 0.533
_refine_diff_density_min -0.469
_refine_diff_density_rms 0.106
_refine_ls_abs_structure_details
;
 Flack x determined using 2123 quotients [(I+)-(I-)]/[(I+)+(I-)]
 (Parsons, Flack and Wagner, Acta Cryst. B69 (2013) 249-259).
;
_refine_ls_abs_structure_Flack -0.002(9)
_refine_ls_extinction_method none
_refine_ls_goodness_of_fit_ref 0.967
_refine_ls_hydrogen_treatment mixed
_refine_ls_matrix_type full
_refine_ls_number_parameters 300
_refine_ls_number_reflns 6405
_refine_ls_number_restraints 0
_refine_ls_restrained_S_all 0.967
_refine_ls_R_factor_all 0.0351
_refine_ls_R_factor_gt 0.0274
_refine_ls_shift/su_max 0.001
_refine_ls_shift/su_mean 0.000
_refine_ls_structure_factor_coef Fsqd
_refine_ls_weighting_details 'w=1/[\s^2^(Fo^2^)+(0.0114P)^2^] where P=(Fo^2^+2Fc^2^)/3'
_refine_ls_weighting_scheme calc
_refine_ls_wR_factor_gt 0.0433
_refine_ls_wR_factor_ref 0.0456
_reflns_Friedel_coverage 0.673
_reflns_Friedel_fraction_full 0.955
_reflns_Friedel_fraction_max 0.731
_reflns_number_gt 5733
_reflns_number_total 6405
_reflns_threshold_expression 'I > 2\s(I)'
_cod_data_source_file ic6b03006_si_003.cif
_cod_data_source_block 259
_cod_depositor_comments 'Adding full bibliography for 4345279--4345283.cif.'
_cod_original_cell_volume 2870.93(9)
_cod_database_code 4345283
_chemical_oxdiff_formula NC3H10B12Br6H5NC6H15
_shelx_space_group_comment
;
The symmetry employed for this shelxl refinement is uniquely defined
by the following loop, which should always be used as a source of
symmetry information in preference to the above space-group names.
They are only intended as comments.
;
_reflns_odcompleteness_completeness 99.91
_reflns_odcompleteness_iscentric 1
_reflns_odcompleteness_theta 26.32
_olex2_refinement_description
;
1. Fixed Uiso
 At 1.2 times of:
  All B(H) groups, All C(H,H) groups
 At 1.5 times of:
  All C(H,H,H) groups
2.a Secondary CH2 refined with riding coordinates:
 C1(H1A,H1B), C3(H3A,H3B), C5(H5A,H5B)
2.b Idealised Me refined as rotating group:
 C2(H2A,H2B,H2C), C4(H4A,H4B,H4C), C6(H6A,H6B,H6C), C7(H7A,H7B,H7C), C8(H8A,
 H8B,H8C), C9(H9A,H9B,H9C), C11(H11A,H11B,H11C)
2.c Boron cage BH refined with riding coordinates:
 B2(H2), B6(H6), B5(H5), B4(H4), B3(H3)
;
_shelx_shelxl_version_number 2014/7
_olex2_submission_special_instructions 'No special instructions were received'

loop_
_space_group_symop_operation_xyz
'x, y, z'
'-x+1/2, -y, z+1/2'
'x+1/2, -y+1/2, -z'
'-x, y+1/2, -z+1/2'

loop_
_atom_site_label
_atom_site_type_symbol
_atom_site_fract_x
_atom_site_fract_y
_atom_site_fract_z
_atom_site_U_iso_or_equiv
_atom_site_adp_type
_atom_site_occupancy
_atom_site_site_symmetry_order
_atom_site_calc_flag
_atom_site_refinement_flags_posn
Br11 Br 0.93408(5) 0.48545(4) 0.50735(3) 0.02619(14) Uani 1 1 d .
Br10 Br 0.71678(4) 0.69090(3) 0.45634(3) 0.01753(11) Uani 1 1 d .
Br9 Br 0.80660(5) 0.76813(3) 0.27286(3) 0.01896(12) Uani 1 1 d .
Br8 Br 1.08789(5) 0.62376(4) 0.21083(3) 0.02319(13) Uani 1 1 d .
Br7 Br 1.17350(5) 0.45071(4) 0.35427(3) 0.02563(14) Uani 1 1 d .
Br12 Br 1.06958(5) 0.69269(3) 0.40246(3) 0.01924(12) Uani 1 1 d .
N1 N 0.6319(4) 0.3822(3) 0.2564(2) 0.0133(9) Uani 1 1 d .
C1 C 0.6699(4) 0.3683(3) 0.1801(2) 0.0178(11) Uani 1 1 d .
H1A H 0.7610 0.3458 0.1785 0.021 Uiso 1 1 calc R
H1B H 0.6680 0.4287 0.1566 0.021 Uiso 1 1 calc R
C2 C 0.5837(5) 0.3015(4) 0.1384(3) 0.0258(12) Uani 1 1 d .
H2A H 0.6048 0.2383 0.1516 0.039 Uiso 1 1 calc GR
H2B H 0.5998 0.3098 0.0885 0.039 Uiso 1 1 calc GR
H2C H 0.4916 0.3138 0.1485 0.039 Uiso 1 1 calc GR
C3 C 0.4920(4) 0.4167(3) 0.2619(3) 0.0178(12) Uani 1 1 d .
H3A H 0.4325 0.3635 0.2572 0.021 Uiso 1 1 calc R
H3B H 0.4790 0.4426 0.3090 0.021 Uiso 1 1 calc R
C4 C 0.4528(5) 0.4886(4) 0.2088(3) 0.0262(13) Uani 1 1 d .
H4A H 0.3674 0.5141 0.2212 0.039 Uiso 1 1 calc GR
H4B H 0.4477 0.4604 0.1625 0.039 Uiso 1 1 calc GR
H4C H 0.5179 0.5379 0.2082 0.039 Uiso 1 1 calc GR
C5 C 0.6395(5) 0.2874(3) 0.2898(3) 0.0207(12) Uani 1 1 d .
H5A H 0.5921 0.2438 0.2594 0.025 Uiso 1 1 calc R
H5B H 0.7322 0.2684 0.2903 0.025 Uiso 1 1 calc R
C6 C 0.5866(6) 0.2774(4) 0.3625(3) 0.0364(15) Uani 1 1 d .
H6A H 0.6383 0.3150 0.3945 0.055 Uiso 1 1 calc GR
H6B H 0.5916 0.2129 0.3767 0.055 Uiso 1 1 calc GR
H6C H 0.4955 0.2976 0.3636 0.055 Uiso 1 1 calc GR
B1 B 0.7330(5) 0.4540(3) 0.2912(3) 0.0114(11) Uani 1 1 d .
B2 B 0.8560(5) 0.4180(4) 0.3509(3) 0.0159(13) Uani 1 1 d .
H2 H 0.8668 0.3446 0.3671 0.019 Uiso 1 1 calc R
B6 B 0.7226(5) 0.4874(4) 0.3808(3) 0.0118(11) Uani 1 1 d .
H6 H 0.6452 0.4601 0.4163 0.014 Uiso 1 1 calc R
B5 B 0.6857(5) 0.5682(4) 0.3145(3) 0.0128(12) Uani 1 1 d .
H5 H 0.5838 0.5939 0.3066 0.015 Uiso 1 1 calc R
B4 B 0.7931(5) 0.5490(4) 0.2430(3) 0.0144(12) Uani 1 1 d .
H4 H 0.7626 0.5619 0.1879 0.017 Uiso 1 1 calc R
B3 B 0.9003(5) 0.4561(4) 0.2660(3) 0.0136(12) Uani 1 1 d .
H3 H 0.9409 0.4081 0.2260 0.016 Uiso 1 1 calc R
B11 B 0.8846(5) 0.5090(4) 0.4097(3) 0.0153(12) Uani 1 1 d .
B10 B 0.7812(5) 0.6019(4) 0.3871(3) 0.0139(12) Uani 1 1 d .
B9 B 0.8223(5) 0.6401(4) 0.3024(3) 0.0148(12) Uani 1 1 d .
B8 B 0.9541(5) 0.5714(4) 0.2733(3) 0.0147(12) Uani 1 1 d .
B7 B 0.9916(5) 0.4905(4) 0.3389(3) 0.0159(13) Uani 1 1 d .
B12 B 0.9473(5) 0.6049(4) 0.3618(3) 0.0125(12) Uani 1 1 d .
N2 N 0.3988(4) 0.5299(3) 0.5292(3) 0.0224(11) Uani 1 1 d .
H2D H 0.394(5) 0.476(4) 0.510(3) 0.037(18) Uiso 1 1 d .
C7 C 0.3956(5) 0.5905(3) 0.4672(3) 0.0230(12) Uani 1 1 d .
H7A H 0.4094 0.6542 0.4817 0.035 Uiso 1 1 calc GR
H7B H 0.3107 0.5851 0.4442 0.035 Uiso 1 1 calc GR
H7C H 0.4648 0.5724 0.4348 0.035 Uiso 1 1 calc GR
C8 C 0.5251(4) 0.5353(4) 0.5668(3) 0.0240(13) Uani 1 1 d .
H8A H 0.5963 0.5197 0.5349 0.036 Uiso 1 1 calc GR
H8B H 0.5245 0.4920 0.6058 0.036 Uiso 1 1 calc GR
H8C H 0.5377 0.5977 0.5845 0.036 Uiso 1 1 calc GR
C9 C 0.2867(5) 0.5503(4) 0.5762(3) 0.0393(16) Uani 1 1 d .
H9A H 0.2855 0.5059 0.6145 0.059 Uiso 1 1 calc GR
H9B H 0.2050 0.5459 0.5500 0.059 Uiso 1 1 calc GR
H9C H 0.2960 0.6124 0.5951 0.059 Uiso 1 1 calc GR
N3 N 0.8447(5) 0.1624(3) 0.5017(3) 0.0384(13) Uani 1 1 d .
C10 C 0.7732(6) 0.2128(4) 0.5256(3) 0.0291(14) Uani 1 1 d .
C11 C 0.6821(6) 0.2771(4) 0.5583(3) 0.0449(17) Uani 1 1 d .
H11A H 0.6876 0.2711 0.6090 0.067 Uiso 1 1 calc GR
H11B H 0.5930 0.2632 0.5430 0.067 Uiso 1 1 calc GR
H11C H 0.7047 0.3399 0.5448 0.067 Uiso 1 1 calc GR

loop_
_atom_site_aniso_label
_atom_site_aniso_U_11
_atom_site_aniso_U_22
_atom_site_aniso_U_33
_atom_site_aniso_U_23
_atom_site_aniso_U_13
_atom_site_aniso_U_12
Br11 0.0399(3) 0.0235(3) 0.0151(3) 0.0015(2) -0.0105(3) -0.0003(3)
Br10 0.0198(3) 0.0148(2) 0.0179(3) -0.0064(2) 0.0052(2) -0.0014(2)
Br9 0.0206(3) 0.0112(2) 0.0251(3) 0.0042(2) -0.0001(2) 0.0010(2)
Br8 0.0183(3) 0.0253(3) 0.0259(3) -0.0078(3) 0.0098(2) -0.0097(2)
Br7 0.0148(3) 0.0226(3) 0.0395(4) -0.0124(3) -0.0118(2) 0.0084(2)
Br12 0.0158(2) 0.0165(2) 0.0254(3) -0.0082(2) -0.0055(2) -0.0020(2)
N1 0.011(2) 0.0125(19) 0.016(2) -0.003(2) 0.0000(17) 0.0014(17)
C1 0.014(3) 0.024(3) 0.015(3) -0.007(2) 0.003(2) -0.003(2)
C2 0.026(3) 0.029(3) 0.022(3) -0.009(3) 0.000(3) -0.010(3)
C3 0.009(2) 0.024(3) 0.021(3) -0.008(3) 0.002(2) -0.003(2)
C4 0.017(3) 0.029(3) 0.032(3) -0.012(3) -0.010(2) 0.005(2)
C5 0.024(3) 0.013(2) 0.025(3) -0.002(2) -0.005(2) -0.003(2)
C6 0.053(4) 0.024(3) 0.032(4) 0.011(3) -0.006(3) -0.012(3)
B1 0.012(3) 0.008(2) 0.015(3) -0.001(2) 0.000(2) 0.001(2)
B2 0.019(3) 0.011(3) 0.018(3) -0.003(3) -0.004(3) 0.003(2)
B6 0.012(3) 0.013(2) 0.010(3) 0.000(2) 0.002(2) 0.001(2)
B5 0.012(3) 0.014(3) 0.013(3) -0.005(2) -0.004(2) -0.002(2)
B4 0.015(3) 0.015(2) 0.013(3) 0.000(3) 0.000(2) 0.000(3)
B3 0.010(3) 0.016(3) 0.015(3) -0.006(3) -0.004(2) 0.002(2)
B11 0.023(3) 0.012(3) 0.011(3) 0.003(3) -0.005(2) 0.000(2)
B10 0.015(3) 0.012(3) 0.015(3) -0.004(2) 0.001(2) -0.001(2)
B9 0.014(3) 0.011(2) 0.020(3) 0.001(3) 0.002(2) 0.001(2)
B8 0.011(3) 0.016(3) 0.017(3) -0.002(3) 0.001(2) 0.000(2)
B7 0.012(3) 0.016(3) 0.020(3) -0.005(3) -0.005(3) 0.005(2)
B12 0.014(3) 0.013(3) 0.011(3) -0.004(2) -0.002(2) 0.003(2)
N2 0.018(2) 0.020(2) 0.029(3) -0.002(2) 0.004(2) 0.001(2)
C7 0.019(3) 0.031(3) 0.020(3) 0.001(3) -0.004(2) 0.002(2)
C8 0.023(3) 0.029(3) 0.020(3) 0.008(3) -0.006(2) -0.003(3)
C9 0.030(3) 0.041(3) 0.046(4) 0.014(3) 0.021(3) 0.014(3)
N3 0.046(3) 0.026(3) 0.043(3) 0.003(3) 0.015(3) 0.003(3)
C10 0.040(3) 0.024(3) 0.023(3) 0.002(3) 0.000(3) 0.002(3)
C11 0.058(4) 0.037(3) 0.040(4) 0.000(3) 0.008(4) 0.015(4)

loop_
_atom_type_symbol
_atom_type_description
_atom_type_scat_dispersion_real
_atom_type_scat_dispersion_imag
_atom_type_scat_source
C C 0.0033 0.0016 'International Tables Vol C Tables 4.2.6.8 and 6.1.1.4'
H H 0.0000 0.0000 'International Tables Vol C Tables 4.2.6.8 and 6.1.1.4'
B B 0.0013 0.0007 'International Tables Vol C Tables 4.2.6.8 and 6.1.1.4'
Br Br -0.2901 2.4595 'International Tables Vol C Tables 4.2.6.8 and 6.1.1.4'
N N 0.0061 0.0033 'International Tables Vol C Tables 4.2.6.8 and 6.1.1.4'

loop_
_geom_angle_atom_site_label_1
_geom_angle_atom_site_label_2
_geom_angle_atom_site_label_3
_geom_angle
C1 N1 B1 108.6(4)
C3 N1 C1 110.5(4)
C3 N1 C5 108.5(4)
C3 N1 B1 111.1(3)
C5 N1 C1 105.7(4)
C5 N1 B1 112.3(4)
N1 C1 H1A 108.3
N1 C1 H1B 108.3
N1 C1 C2 115.8(4)
H1A C1 H1B 107.4
C2 C1 H1A 108.3
C2 C1 H1B 108.3
C1 C2 H2A 109.5
C1 C2 H2B 109.5
C1 C2 H2C 109.5
H2A C2 H2B 109.5
H2A C2 H2C 109.5
H2B C2 H2C 109.5
N1 C3 H3A 108.4
N1 C3 H3B 108.4
H3A C3 H3B 107.5
C4 C3 N1 115.5(4)
C4 C3 H3A 108.4
C4 C3 H3B 108.4
C3 C4 H4A 109.5
C3 C4 H4B 109.5
C3 C4 H4C 109.5
H4A C4 H4B 109.5
H4A C4 H4C 109.5
H4B C4 H4C 109.5
N1 C5 H5A 107.9
N1 C5 H5B 107.9
H5A C5 H5B 107.2
C6 C5 N1 117.4(4)
C6 C5 H5A 107.9
C6 C5 H5B 107.9
C5 C6 H6A 109.5
C5 C6 H6B 109.5
C5 C6 H6C 109.5
H6A C6 H6B 109.5
H6A C6 H6C 109.5
H6B C6 H6C 109.5
N1 B1 B2 121.9(4)
N1 B1 B6 122.4(4)
N1 B1 B5 122.1(4)
N1 B1 B4 120.7(4)
N1 B1 B3 121.0(4)
B2 B1 B6 60.3(3)
B2 B1 B5 107.7(4)
B5 B1 B6 59.4(3)
B4 B1 B2 108.6(4)
B4 B1 B6 108.0(4)
B4 B1 B5 59.9(3)
B4 B1 B3 60.7(3)
B3 B1 B2 59.9(3)
B3 B1 B6 108.2(4)
B3 B1 B5 108.2(4)
B1 B2 H2 121.9
B1 B2 B6 60.1(3)
B6 B2 H2 121.7
B3 B2 B1 60.0(3)
B3 B2 H2 121.8
B3 B2 B6 108.1(4)
B11 B2 B1 107.9(4)
B11 B2 H2 121.6
B11 B2 B6 59.9(3)
B11 B2 B3 108.0(4)
B7 B2 B1 107.3(4)
B7 B2 H2 122.2
B7 B2 B6 107.8(4)
B7 B2 B3 59.4(3)
B7 B2 B11 60.2(3)
B1 B6 B2 59.7(3)
B1 B6 H6 122.1
B2 B6 H6 122.3
B5 B6 B1 60.2(3)
B5 B6 B2 107.9(4)
B5 B6 H6 121.5
B5 B6 B11 107.8(4)
B5 B6 B10 59.9(3)
B11 B6 B1 107.0(4)
B11 B6 B2 59.2(3)
B11 B6 H6 122.3
B10 B6 B1 107.5(4)
B10 B6 B2 107.1(4)
B10 B6 H6 122.1
B10 B6 B11 59.8(3)
B1 B5 H5 122.0
B6 B5 B1 60.3(3)
B6 B5 H5 121.1
B6 B5 B4 108.5(4)
B4 B5 B1 59.6(3)
B4 B5 H5 121.7
B10 B5 B1 107.7(4)
B10 B5 B6 60.1(3)
B10 B5 H5 121.8
B10 B5 B4 108.0(4)
B9 B5 B1 107.8(4)
B9 B5 B6 108.6(4)
B9 B5 H5 121.6
B9 B5 B4 60.1(3)
B9 B5 B10 60.0(3)
B1 B4 B5 60.4(3)
B1 B4 H4 121.8
B1 B4 B3 59.8(3)
B1 B4 B8 107.1(4)
B5 B4 H4 122.0
B5 B4 B3 107.8(4)
B3 B4 H4 121.9
B9 B4 B1 107.8(4)
B9 B4 B5 59.5(3)
B9 B4 H4 121.9
B9 B4 B3 107.6(4)
B9 B4 B8 59.8(3)
B8 B4 B5 107.0(4)
B8 B4 H4 122.5
B8 B4 B3 59.4(3)
B1 B3 B4 59.5(3)
B1 B3 H3 122.2
B2 B3 B1 60.1(3)
B2 B3 B4 107.7(4)
B2 B3 H3 121.8
B4 B3 H3 122.0
B8 B3 B1 107.1(4)
B8 B3 B2 107.6(4)
B8 B3 B4 59.8(3)
B8 B3 H3 122.1
B7 B3 B1 107.5(4)
B7 B3 B2 59.7(3)
B7 B3 B4 107.8(4)
B7 B3 H3 121.8
B7 B3 B8 60.1(3)
B2 B11 Br11 121.3(3)
B2 B11 B6 60.8(3)
B2 B11 B10 108.5(4)
B2 B11 B7 59.7(3)
B2 B11 B12 108.5(4)
B6 B11 Br11 120.4(4)
B6 B11 B12 108.2(4)
B10 B11 Br11 121.3(4)
B10 B11 B6 60.1(3)
B10 B11 B12 59.5(3)
B7 B11 Br11 123.1(3)
B7 B11 B6 108.1(4)
B7 B11 B10 107.4(4)
B7 B11 B12 60.1(3)
B12 B11 Br11 122.2(3)
B6 B10 Br10 123.4(3)
B5 B10 Br10 121.9(3)
B5 B10 B6 60.0(3)
B11 B10 Br10 122.5(4)
B11 B10 B6 60.1(3)
B11 B10 B5 108.1(4)
B9 B10 Br10 119.5(3)
B9 B10 B6 108.2(4)
B9 B10 B5 59.7(3)
B9 B10 B11 108.8(4)
B9 B10 B12 60.7(3)
B12 B10 Br10 119.4(3)
B12 B10 B6 109.2(4)
B12 B10 B5 108.7(4)
B12 B10 B11 60.8(3)
B5 B9 Br9 122.7(3)
B5 B9 B4 60.4(3)
B5 B9 B10 60.3(3)
B5 B9 B8 108.1(4)
B5 B9 B12 108.3(4)
B4 B9 Br9 120.8(4)
B4 B9 B12 108.4(4)
B10 B9 Br9 123.1(3)
B10 B9 B4 108.4(4)
B10 B9 B8 107.1(4)
B10 B9 B12 59.7(3)
B8 B9 Br9 120.7(3)
B8 B9 B4 60.2(3)
B8 B9 B12 59.5(3)
B12 B9 Br9 121.1(3)
B4 B8 Br8 121.0(4)
B3 B8 Br8 122.3(4)
B3 B8 B4 60.8(3)
B9 B8 Br8 120.1(3)
B9 B8 B4 60.0(3)
B9 B8 B3 108.9(4)
B7 B8 Br8 122.7(3)
B7 B8 B4 108.2(4)
B7 B8 B3 59.5(3)
B7 B8 B9 108.6(4)
B7 B8 B12 60.6(3)
B12 B8 Br8 120.3(3)
B12 B8 B4 109.2(4)
B12 B8 B3 109.0(4)
B12 B8 B9 60.7(3)
B2 B7 Br7 123.3(4)
B2 B7 B11 60.1(3)
B2 B7 B8 108.8(4)
B2 B7 B12 109.1(4)
B3 B7 Br7 122.6(4)
B3 B7 B2 60.9(3)
B3 B7 B11 109.0(4)
B3 B7 B8 60.5(3)
B3 B7 B12 109.1(4)
B11 B7 Br7 121.0(4)
B11 B7 B12 60.6(3)
B8 B7 Br7 120.5(4)
B8 B7 B11 108.1(4)
B8 B7 B12 59.7(3)
B12 B7 Br7 118.6(3)
B11 B12 Br12 122.3(4)
B10 B12 Br12 121.5(3)
B10 B12 B11 59.7(3)
B10 B12 B9 59.6(3)
B10 B12 B7 106.8(4)
B9 B12 Br12 121.7(3)
B9 B12 B11 107.1(4)
B8 B12 Br12 122.7(3)
B8 B12 B11 107.0(4)
B8 B12 B10 107.2(4)
B8 B12 B9 59.7(3)
B8 B12 B7 59.7(3)
B7 B12 Br12 123.2(3)
B7 B12 B11 59.3(3)
B7 B12 B9 107.1(4)
C7 N2 H2D 102(4)
C7 N2 C8 112.2(4)
C7 N2 C9 110.6(4)
C8 N2 H2D 108(4)
C8 N2 C9 111.5(4)
C9 N2 H2D 113(4)
N2 C7 H7A 109.5
N2 C7 H7B 109.5
N2 C7 H7C 109.5
H7A C7 H7B 109.5
H7A C7 H7C 109.5
H7B C7 H7C 109.5
N2 C8 H8A 109.5
N2 C8 H8B 109.5
N2 C8 H8C 109.5
H8A C8 H8B 109.5
H8A C8 H8C 109.5
H8B C8 H8C 109.5
N2 C9 H9A 109.5
N2 C9 H9B 109.5
N2 C9 H9C 109.5
H9A C9 H9B 109.5
H9A C9 H9C 109.5
H9B C9 H9C 109.5
N3 C10 C11 178.5(7)
C10 C11 H11A 109.5
C10 C11 H11B 109.5
C10 C11 H11C 109.5
H11A C11 H11B 109.5
H11A C11 H11C 109.5
H11B C11 H11C 109.5

loop_
_geom_bond_atom_site_label_1
_geom_bond_atom_site_label_2
_geom_bond_distance
Br11 B11 1.973(6)
Br10 B10 1.972(5)
Br9 B9 1.958(5)
Br8 B8 1.976(5)
Br7 B7 1.974(5)
Br12 B12 1.955(5)
N1 C1 1.530(6)
N1 C3 1.523(5)
N1 C5 1.526(6)
N1 B1 1.618(6)
C1 H1A 0.9900
C1 H1B 0.9900
C1 C2 1.541(6)
C2 H2A 0.9800
C2 H2B 0.9800
C2 H2C 0.9800
C3 H3A 0.9900
C3 H3B 0.9900
C3 C4 1.518(7)
C4 H4A 0.9800
C4 H4B 0.9800
C4 H4C 0.9800
C5 H5A 0.9900
C5 H5B 0.9900
C5 C6 1.505(7)
C6 H6A 0.9800
C6 H6B 0.9800
C6 H6C 0.9800
B1 B2 1.784(7)
B1 B6 1.791(8)
B1 B5 1.790(7)
B1 B4 1.776(7)
B1 B3 1.783(7)
B2 H2 1.1200
B2 B6 1.796(7)
B2 B3 1.782(8)
B2 B11 1.767(8)
B2 B7 1.761(8)
B6 H6 1.1200
B6 B5 1.776(7)
B6 B11 1.780(7)
B6 B10 1.779(7)
B5 H5 1.1200
B5 B4 1.781(7)
B5 B10 1.775(8)
B5 B9 1.764(7)
B4 H4 1.1200
B4 B3 1.799(7)
B4 B9 1.776(8)
B4 B8 1.780(7)
B3 H3 1.1200
B3 B8 1.774(7)
B3 B7 1.757(7)
B11 B10 1.774(7)
B11 B7 1.768(8)
B11 B12 1.793(8)
B10 B9 1.770(8)
B10 B12 1.771(8)
B9 B8 1.773(7)
B9 B12 1.790(8)
B8 B7 1.768(8)
B8 B12 1.769(8)
B7 B12 1.784(7)
N2 H2D 0.87(5)
N2 C7 1.483(7)
N2 C8 1.484(6)
N2 C9 1.492(6)
C7 H7A 0.9800
C7 H7B 0.9800
C7 H7C 0.9800
C8 H8A 0.9800
C8 H8B 0.9800
C8 H8C 0.9800
C9 H9A 0.9800
C9 H9B 0.9800
C9 H9C 0.9800
N3 C10 1.136(6)
C10 C11 1.464(7)
C11 H11A 0.9800
C11 H11B 0.9800
C11 H11C 0.9800

loop_
_geom_torsion_atom_site_label_1
_geom_torsion_atom_site_label_2
_geom_torsion_atom_site_label_3
_geom_torsion_atom_site_label_4
_geom_torsion
Br11 B11 B10 Br10 3.3(6)
Br11 B11 B10 B6 -109.5(4)
Br11 B11 B10 B5 -146.8(4)
Br11 B11 B10 B9 149.9(4)
Br11 B11 B10 B12 111.4(4)
Br11 B11 B7 Br7 -3.4(6)
Br11 B11 B7 B2 109.7(4)
Br11 B11 B7 B3 147.3(4)
Br11 B11 B7 B8 -148.6(4)
Br11 B11 B7 B12 -111.0(4)
Br11 B11 B12 Br12 0.3(6)
Br11 B11 B12 B10 -110.0(4)
Br11 B11 B12 B9 -147.5(4)
Br11 B11 B12 B8 149.7(3)
Br11 B11 B12 B7 112.5(4)
Br10 B10 B9 Br9 -0.2(6)
Br10 B10 B9 B5 -111.8(4)
Br10 B10 B9 B4 -149.8(3)
Br10 B10 B9 B8 146.7(3)
Br10 B10 B9 B12 109.3(4)
Br10 B10 B12 Br12 1.4(6)
Br10 B10 B12 B11 113.0(4)
Br10 B10 B12 B9 -109.4(4)
Br10 B10 B12 B8 -147.0(3)
Br10 B10 B12 B7 150.3(3)
Br9 B9 B8 Br8 0.3(6)
Br9 B9 B8 B4 -110.3(4)
Br9 B9 B8 B3 -147.9(4)
Br9 B9 B8 B7 148.9(4)
Br9 B9 B8 B12 110.4(4)
Br9 B9 B12 Br12 2.3(6)
Br9 B9 B12 B11 150.3(3)
Br9 B9 B12 B10 112.7(4)
Br9 B9 B12 B8 -109.6(4)
Br9 B9 B12 B7 -147.4(4)
Br8 B8 B7 Br7 1.7(6)
Br8 B8 B7 B2 -149.3(4)
Br8 B8 B7 B3 -111.0(4)
Br8 B8 B7 B11 147.0(4)
Br8 B8 B7 B12 109.0(4)
Br8 B8 B12 Br12 -0.6(5)
Br8 B8 B12 B11 -149.9(3)
Br8 B8 B12 B10 147.3(3)
Br8 B8 B12 B9 109.8(4)
Br8 B8 B12 B7 -112.9(4)
Br7 B7 B12 Br12 -0.8(6)
Br7 B7 B12 B11 -111.5(4)
Br7 B7 B12 B10 -149.0(4)
Br7 B7 B12 B9 148.4(4)
Br7 B7 B12 B8 110.6(4)
N1 B1 B2 B6 -111.8(5)
N1 B1 B2 B3 109.9(5)
N1 B1 B2 B11 -149.2(4)
N1 B1 B2 B7 147.3(4)
N1 B1 B6 B2 111.0(5)
N1 B1 B6 B5 -110.9(5)
N1 B1 B6 B11 148.0(4)
N1 B1 B6 B10 -149.1(4)
N1 B1 B5 B6 111.3(5)
N1 B1 B5 B4 -109.5(5)
N1 B1 B5 B10 149.7(4)
N1 B1 B5 B9 -147.0(4)
N1 B1 B4 B5 111.7(4)
N1 B1 B4 B3 -110.7(5)
N1 B1 B4 B9 148.9(4)
N1 B1 B4 B8 -148.1(4)
N1 B1 B3 B2 -111.4(5)
N1 B1 B3 B4 110.3(5)
N1 B1 B3 B8 147.8(4)
N1 B1 B3 B7 -149.0(4)
C1 N1 C3 C4 -41.2(5)
C1 N1 C5 C6 -170.6(4)
C1 N1 B1 B2 -106.5(5)
C1 N1 B1 B6 -179.2(4)
C1 N1 B1 B5 109.0(5)
C1 N1 B1 B4 37.4(5)
C1 N1 B1 B3 -34.8(6)
C3 N1 C1 C2 -57.9(5)
C3 N1 C5 C6 -52.0(5)
C3 N1 B1 B2 131.8(4)
C3 N1 B1 B6 59.0(5)
C3 N1 B1 B5 -12.8(6)
C3 N1 B1 B4 -84.4(5)
C3 N1 B1 B3 -156.6(4)
C5 N1 C1 C2 59.3(5)
C5 N1 C3 C4 -156.7(4)
C5 N1 B1 B2 10.0(6)
C5 N1 B1 B6 -62.7(5)
C5 N1 B1 B5 -134.5(4)
C5 N1 B1 B4 153.9(4)
C5 N1 B1 B3 81.7(5)
B1 N1 C1 C2 179.9(4)
B1 N1 C3 C4 79.4(5)
B1 N1 C5 C6 71.2(5)
B1 B2 B6 B5 -37.5(3)
B1 B2 B6 B11 -138.0(4)
B1 B2 B6 B10 -100.6(4)
B1 B2 B3 B4 36.9(3)
B1 B2 B3 B8 100.0(4)
B1 B2 B3 B7 137.7(4)
B1 B2 B11 Br11 147.3(3)
B1 B2 B11 B6 37.5(4)
B1 B2 B11 B10 -0.3(5)
B1 B2 B11 B7 -100.1(4)
B1 B2 B11 B12 -63.4(5)
B1 B2 B7 Br7 -149.5(4)
B1 B2 B7 B3 -37.6(4)
B1 B2 B7 B11 101.1(4)
B1 B2 B7 B8 0.5(5)
B1 B2 B7 B12 64.1(5)
B1 B6 B5 B4 -36.5(3)
B1 B6 B5 B10 -137.0(4)
B1 B6 B5 B9 -100.3(4)
B1 B6 B11 Br11 -148.4(3)
B1 B6 B11 B2 -37.2(4)
B1 B6 B11 B10 100.7(4)
B1 B6 B11 B7 0.6(5)
B1 B6 B11 B12 64.3(5)
B1 B6 B10 Br10 148.8(4)
B1 B6 B10 B5 38.3(3)
B1 B6 B10 B11 -99.9(4)
B1 B6 B10 B9 1.8(5)
B1 B6 B10 B12 -62.7(5)
B1 B5 B4 B3 -37.8(3)
B1 B5 B4 B9 -138.1(4)
B1 B5 B4 B8 -100.4(4)
B1 B5 B10 Br10 -151.3(3)
B1 B5 B10 B6 -38.4(3)
B1 B5 B10 B11 -1.0(5)
B1 B5 B10 B9 100.7(4)
B1 B5 B10 B12 63.4(5)
B1 B5 B9 Br9 146.9(4)
B1 B5 B9 B4 37.2(4)
B1 B5 B9 B10 -100.6(4)
B1 B5 B9 B8 -0.9(5)
B1 B5 B9 B12 -63.9(5)
B1 B4 B3 B2 -37.2(3)
B1 B4 B3 B8 -137.6(4)
B1 B4 B3 B7 -100.2(4)
B1 B4 B9 Br9 -150.2(3)
B1 B4 B9 B5 -37.6(3)
B1 B4 B9 B10 0.2(5)
B1 B4 B9 B8 99.8(4)
B1 B4 B9 B12 63.5(5)
B1 B4 B8 Br8 149.7(3)
B1 B4 B8 B3 37.5(4)
B1 B4 B8 B9 -101.1(4)
B1 B4 B8 B7 0.3(5)
B1 B4 B8 B12 -64.0(5)
B1 B3 B8 Br8 -147.6(3)
B1 B3 B8 B4 -37.4(4)
B1 B3 B8 B9 -0.1(5)
B1 B3 B8 B7 100.8(4)
B1 B3 B8 B12 64.5(5)
B1 B3 B7 Br7 150.7(4)
B1 B3 B7 B2 37.8(4)
B1 B3 B7 B11 0.5(5)
B1 B3 B7 B8 -100.0(4)
B1 B3 B7 B12 -64.0(5)
B2 B1 B6 B5 138.1(4)
B2 B1 B6 B11 37.0(3)
B2 B1 B6 B10 99.9(4)
B2 B1 B5 B6 -37.5(4)
B2 B1 B5 B4 101.7(4)
B2 B1 B5 B10 0.8(5)
B2 B1 B5 B9 64.2(5)
B2 B1 B4 B5 -100.2(4)
B2 B1 B4 B3 37.4(4)
B2 B1 B4 B9 -63.0(5)
B2 B1 B4 B8 0.0(5)
B2 B1 B3 B4 -138.3(4)
B2 B1 B3 B8 -100.8(4)
B2 B1 B3 B7 -37.6(4)
B2 B6 B5 B1 37.3(3)
B2 B6 B5 B4 0.8(5)
B2 B6 B5 B10 -99.8(4)
B2 B6 B5 B9 -63.0(4)
B2 B6 B11 Br11 -111.2(4)
B2 B6 B11 B10 137.9(4)
B2 B6 B11 B7 37.8(4)
B2 B6 B11 B12 101.4(4)
B2 B6 B10 Br10 -148.4(4)
B2 B6 B10 B5 101.1(4)
B2 B6 B10 B11 -37.1(4)
B2 B6 B10 B9 64.6(5)
B2 B6 B10 B12 0.1(5)
B2 B3 B8 Br8 149.2(3)
B2 B3 B8 B4 -100.6(4)
B2 B3 B8 B9 -63.4(5)
B2 B3 B8 B7 37.5(3)
B2 B3 B8 B12 1.2(5)
B2 B3 B7 Br7 112.9(4)
B2 B3 B7 B11 -37.2(4)
B2 B3 B7 B8 -137.7(4)
B2 B3 B7 B12 -101.8(4)
B2 B11 B10 Br10 150.9(4)
B2 B11 B10 B6 38.2(4)
B2 B11 B10 B5 0.8(5)
B2 B11 B10 B9 -62.5(5)
B2 B11 B10 B12 -101.0(4)
B2 B11 B7 Br7 -113.2(4)
B2 B11 B7 B3 37.6(4)
B2 B11 B7 B8 101.7(4)
B2 B11 B7 B12 139.3(4)
B2 B11 B12 Br12 -148.6(3)
B2 B11 B12 B10 101.1(4)
B2 B11 B12 B9 63.6(5)
B2 B11 B12 B8 0.8(5)
B2 B11 B12 B7 -36.5(4)
B2 B7 B12 Br12 147.5(4)
B2 B7 B12 B11 36.8(4)
B2 B7 B12 B10 -0.7(5)
B2 B7 B12 B9 -63.3(5)
B2 B7 B12 B8 -101.1(4)
B6 B1 B2 B3 -138.3(4)
B6 B1 B2 B11 -37.5(4)
B6 B1 B2 B7 -100.9(4)
B6 B1 B5 B4 139.2(4)
B6 B1 B5 B10 38.4(3)
B6 B1 B5 B9 101.7(4)
B6 B1 B4 B5 -36.3(3)
B6 B1 B4 B3 101.3(4)
B6 B1 B4 B9 0.9(5)
B6 B1 B4 B8 63.9(4)
B6 B1 B3 B2 37.5(4)
B6 B1 B3 B4 -100.9(4)
B6 B1 B3 B8 -63.4(5)
B6 B1 B3 B7 -0.1(5)
B6 B2 B3 B1 -37.3(3)
B6 B2 B3 B4 -0.4(5)
B6 B2 B3 B8 62.7(4)
B6 B2 B3 B7 100.3(4)
B6 B2 B11 Br11 109.8(4)
B6 B2 B11 B10 -37.8(4)
B6 B2 B11 B7 -137.6(4)
B6 B2 B11 B12 -101.0(4)
B6 B2 B7 Br7 147.2(4)
B6 B2 B7 B3 -100.9(4)
B6 B2 B7 B11 37.8(4)
B6 B2 B7 B8 -62.8(5)
B6 B2 B7 B12 0.8(5)
B6 B5 B4 B1 36.8(3)
B6 B5 B4 B3 -1.0(5)
B6 B5 B4 B9 -101.3(4)
B6 B5 B4 B8 -63.6(4)
B6 B5 B10 Br10 -112.9(4)
B6 B5 B10 B11 37.4(4)
B6 B5 B10 B9 139.1(4)
B6 B5 B10 B12 101.8(4)
B6 B5 B9 Br9 -149.2(4)
B6 B5 B9 B4 101.1(4)
B6 B5 B9 B10 -36.8(3)
B6 B5 B9 B8 62.9(5)
B6 B5 B9 B12 -0.1(5)
B6 B11 B10 Br10 112.8(4)
B6 B11 B10 B5 -37.4(4)
B6 B11 B10 B9 -100.6(4)
B6 B11 B10 B12 -139.1(4)
B6 B11 B7 Br7 -151.5(4)
B6 B11 B7 B2 -38.3(4)
B6 B11 B7 B3 -0.7(5)
B6 B11 B7 B8 63.4(5)
B6 B11 B7 B12 101.0(4)
B6 B11 B12 Br12 146.9(3)
B6 B11 B12 B10 36.7(4)
B6 B11 B12 B9 -0.9(5)
B6 B11 B12 B8 -63.7(5)
B6 B11 B12 B7 -100.9(4)
B6 B10 B9 Br9 148.3(3)
B6 B10 B9 B5 36.6(3)
B6 B10 B9 B4 -1.3(5)
B6 B10 B9 B8 -64.8(4)
B6 B10 B9 B12 -102.3(4)
B6 B10 B12 Br12 -148.5(3)
B6 B10 B12 B11 -36.9(4)
B6 B10 B12 B9 100.6(4)
B6 B10 B12 B8 63.1(5)
B6 B10 B12 B7 0.4(5)
B5 B1 B2 B6 37.2(4)
B5 B1 B2 B3 -101.2(4)
B5 B1 B2 B11 -0.3(5)
B5 B1 B2 B7 -63.8(5)
B5 B1 B6 B2 -138.1(4)
B5 B1 B6 B11 -101.1(4)
B5 B1 B6 B10 -38.2(3)
B5 B1 B4 B3 137.5(4)
B5 B1 B4 B9 37.2(4)
B5 B1 B4 B8 100.2(4)
B5 B1 B3 B2 100.4(4)
B5 B1 B3 B4 -37.9(3)
B5 B1 B3 B8 -0.4(5)
B5 B1 B3 B7 62.8(5)
B5 B6 B11 Br11 148.2(3)
B5 B6 B11 B2 -100.6(4)
B5 B6 B11 B10 37.3(4)
B5 B6 B11 B7 -62.8(5)
B5 B6 B11 B12 0.8(5)
B5 B6 B10 Br10 110.5(4)
B5 B6 B10 B11 -138.2(4)
B5 B6 B10 B9 -36.5(3)
B5 B6 B10 B12 -101.0(4)
B5 B4 B3 B1 38.1(3)
B5 B4 B3 B2 0.9(5)
B5 B4 B3 B8 -99.6(4)
B5 B4 B3 B7 -62.2(4)
B5 B4 B9 Br9 -112.6(4)
B5 B4 B9 B10 37.9(4)
B5 B4 B9 B8 137.4(4)
B5 B4 B9 B12 101.1(4)
B5 B4 B8 Br8 -146.8(3)
B5 B4 B8 B3 101.0(4)
B5 B4 B8 B9 -37.6(3)
B5 B4 B8 B7 63.8(5)
B5 B4 B8 B12 -0.5(5)
B5 B10 B9 Br9 111.7(4)
B5 B10 B9 B4 -37.9(4)
B5 B10 B9 B8 -101.5(4)
B5 B10 B9 B12 -138.9(4)
B5 B10 B12 Br12 147.7(3)
B5 B10 B12 B11 -100.7(4)
B5 B10 B12 B9 36.8(4)
B5 B10 B12 B8 -0.7(5)
B5 B10 B12 B7 -63.4(5)
B5 B9 B8 Br8 148.9(4)
B5 B9 B8 B4 38.3(4)
B5 B9 B8 B3 0.7(5)
B5 B9 B8 B7 -62.5(5)
B5 B9 B8 B12 -101.0(4)
B5 B9 B12 Br12 -147.4(3)
B5 B9 B12 B11 0.6(5)
B5 B9 B12 B10 -37.0(4)
B5 B9 B12 B8 100.6(4)
B5 B9 B12 B7 62.9(5)
B4 B1 B2 B6 100.6(4)
B4 B1 B2 B3 -37.7(4)
B4 B1 B2 B11 63.1(5)
B4 B1 B2 B7 -0.3(5)
B4 B1 B6 B2 -101.6(4)
B4 B1 B6 B5 36.5(3)
B4 B1 B6 B11 -64.6(4)
B4 B1 B6 B10 -1.7(5)
B4 B1 B5 B6 -139.2(4)
B4 B1 B5 B10 -100.8(4)
B4 B1 B5 B9 -37.5(4)
B4 B1 B3 B2 138.3(4)
B4 B1 B3 B8 37.5(4)
B4 B1 B3 B7 100.8(4)
B4 B5 B10 Br10 145.7(3)
B4 B5 B10 B6 -101.4(4)
B4 B5 B10 B11 -64.0(5)
B4 B5 B10 B9 37.7(3)
B4 B5 B10 B12 0.4(5)
B4 B5 B9 Br9 109.7(4)
B4 B5 B9 B10 -137.9(4)
B4 B5 B9 B8 -38.2(4)
B4 B5 B9 B12 -101.2(4)
B4 B3 B8 Br8 -110.2(4)
B4 B3 B8 B9 37.2(4)
B4 B3 B8 B7 138.1(4)
B4 B3 B8 B12 101.8(4)
B4 B3 B7 Br7 -146.6(4)
B4 B3 B7 B2 100.5(4)
B4 B3 B7 B11 63.3(5)
B4 B3 B7 B8 -37.3(3)
B4 B3 B7 B12 -1.3(5)
B4 B9 B8 Br8 110.7(4)
B4 B9 B8 B3 -37.6(4)
B4 B9 B8 B7 -100.8(4)
B4 B9 B8 B12 -139.3(4)
B4 B9 B12 Br12 148.6(4)
B4 B9 B12 B11 -63.4(5)
B4 B9 B12 B10 -101.0(4)
B4 B9 B12 B8 36.6(4)
B4 B9 B12 B7 -1.1(5)
B4 B8 B7 Br7 150.4(4)
B4 B8 B7 B2 -0.5(5)
B4 B8 B7 B3 37.8(4)
B4 B8 B7 B11 -64.2(5)
B4 B8 B7 B12 -102.2(4)
B4 B8 B12 Br12 -147.2(3)
B4 B8 B12 B11 63.5(5)
B4 B8 B12 B10 0.8(5)
B4 B8 B12 B9 -36.7(4)
B4 B8 B12 B7 100.6(4)
B3 B1 B2 B6 138.3(4)
B3 B1 B2 B11 100.8(4)
B3 B1 B2 B7 37.4(4)
B3 B1 B6 B2 -37.3(4)
B3 B1 B6 B5 100.8(4)
B3 B1 B6 B11 -0.3(5)
B3 B1 B6 B10 62.6(4)
B3 B1 B5 B6 -100.9(4)
B3 B1 B5 B4 38.3(4)
B3 B1 B5 B10 -62.5(5)
B3 B1 B5 B9 0.8(5)
B3 B1 B4 B5 -137.5(4)
B3 B1 B4 B9 -100.4(4)
B3 B1 B4 B8 -37.4(4)
B3 B2 B6 B1 37.3(3)
B3 B2 B6 B5 -0.2(5)
B3 B2 B6 B11 -100.7(4)
B3 B2 B6 B10 -63.4(5)
B3 B2 B11 Br11 -149.3(3)
B3 B2 B11 B6 100.9(4)
B3 B2 B11 B10 63.1(5)
B3 B2 B11 B7 -36.7(3)
B3 B2 B11 B12 0.0(5)
B3 B2 B7 Br7 -111.8(5)
B3 B2 B7 B11 138.7(4)
B3 B2 B7 B8 38.2(4)
B3 B2 B7 B12 101.7(4)
B3 B4 B9 Br9 146.7(3)
B3 B4 B9 B5 -100.7(4)
B3 B4 B9 B10 -62.9(5)
B3 B4 B9 B8 36.7(4)
B3 B4 B9 B12 0.4(5)
B3 B4 B8 Br8 112.2(4)
B3 B4 B8 B9 -138.6(4)
B3 B4 B8 B7 -37.2(4)
B3 B4 B8 B12 -101.6(4)
B3 B8 B7 Br7 112.6(4)
B3 B8 B7 B2 -38.3(4)
B3 B8 B7 B11 -102.1(4)
B3 B8 B7 B12 -140.0(4)
B3 B8 B12 Br12 148.1(3)
B3 B8 B12 B11 -1.2(5)
B3 B8 B12 B10 -64.0(4)
B3 B8 B12 B9 -101.5(4)
B3 B8 B12 B7 35.8(3)
B3 B7 B12 Br12 -147.6(4)
B3 B7 B12 B11 101.6(4)
B3 B7 B12 B10 64.1(5)
B3 B7 B12 B9 1.5(5)
B3 B7 B12 B8 -36.3(4)
B11 B2 B6 B1 138.0(4)
B11 B2 B6 B5 100.5(4)
B11 B2 B6 B10 37.3(4)
B11 B2 B3 B1 -100.7(4)
B11 B2 B3 B4 -63.7(4)
B11 B2 B3 B8 -0.7(5)
B11 B2 B3 B7 37.0(4)
B11 B2 B7 Br7 109.5(5)
B11 B2 B7 B3 -138.7(4)
B11 B2 B7 B8 -100.6(4)
B11 B2 B7 B12 -37.0(4)
B11 B6 B5 B1 99.8(4)
B11 B6 B5 B4 63.3(4)
B11 B6 B5 B10 -37.2(4)
B11 B6 B5 B9 -0.5(5)
B11 B6 B10 Br10 -111.3(4)
B11 B6 B10 B5 138.2(4)
B11 B6 B10 B9 101.7(4)
B11 B6 B10 B12 37.2(4)
B11 B10 B9 Br9 -147.9(4)
B11 B10 B9 B5 100.4(4)
B11 B10 B9 B4 62.5(5)
B11 B10 B9 B8 -1.1(5)
B11 B10 B9 B12 -38.5(3)
B11 B10 B12 Br12 -111.6(4)
B11 B10 B12 B9 137.5(4)
B11 B10 B12 B8 100.0(4)
B11 B10 B12 B7 37.3(4)
B11 B7 B12 Br12 110.7(4)
B11 B7 B12 B10 -37.5(4)
B11 B7 B12 B9 -100.1(4)
B11 B7 B12 B8 -137.9(4)
B10 B6 B5 B1 137.0(4)
B10 B6 B5 B4 100.5(4)
B10 B6 B5 B9 36.8(3)
B10 B6 B11 Br11 110.9(4)
B10 B6 B11 B2 -137.9(4)
B10 B6 B11 B7 -100.1(4)
B10 B6 B11 B12 -36.4(4)
B10 B5 B4 B1 100.5(4)
B10 B5 B4 B3 62.7(4)
B10 B5 B4 B9 -37.6(4)
B10 B5 B4 B8 0.1(5)
B10 B5 B9 Br9 -112.4(4)
B10 B5 B9 B4 137.9(4)
B10 B5 B9 B8 99.7(4)
B10 B5 B9 B12 36.7(4)
B10 B11 B7 Br7 145.1(4)
B10 B11 B7 B2 -101.7(4)
B10 B11 B7 B3 -64.2(5)
B10 B11 B7 B8 0.0(5)
B10 B11 B7 B12 37.5(3)
B10 B11 B12 Br12 110.2(4)
B10 B11 B12 B9 -37.5(4)
B10 B11 B12 B8 -100.3(4)
B10 B11 B12 B7 -137.6(4)
B10 B9 B8 Br8 -147.5(4)
B10 B9 B8 B4 101.8(4)
B10 B9 B8 B3 64.2(5)
B10 B9 B8 B7 1.1(5)
B10 B9 B8 B12 -37.5(4)
B10 B9 B12 Br12 -110.4(4)
B10 B9 B12 B11 37.6(3)
B10 B9 B12 B8 137.6(4)
B10 B9 B12 B7 99.9(4)
B9 B5 B4 B1 138.1(4)
B9 B5 B4 B3 100.3(4)
B9 B5 B4 B8 37.7(3)
B9 B5 B10 Br10 108.0(4)
B9 B5 B10 B6 -139.1(4)
B9 B5 B10 B11 -101.7(4)
B9 B5 B10 B12 -37.3(4)
B9 B4 B3 B1 100.8(4)
B9 B4 B3 B2 63.6(4)
B9 B4 B3 B8 -36.8(4)
B9 B4 B3 B7 0.6(5)
B9 B4 B8 Br8 -109.2(4)
B9 B4 B8 B3 138.6(4)
B9 B4 B8 B7 101.4(4)
B9 B4 B8 B12 37.0(4)
B9 B10 B12 Br12 110.9(4)
B9 B10 B12 B11 -137.5(4)
B9 B10 B12 B8 -37.6(3)
B9 B10 B12 B7 -100.2(4)
B9 B8 B7 Br7 -146.0(4)
B9 B8 B7 B2 63.1(5)
B9 B8 B7 B3 101.4(4)
B9 B8 B7 B11 -0.7(5)
B9 B8 B7 B12 -38.6(4)
B9 B8 B12 Br12 -110.5(4)
B9 B8 B12 B11 100.2(4)
B9 B8 B12 B10 37.5(3)
B9 B8 B12 B7 137.3(4)
B8 B4 B3 B1 137.6(4)
B8 B4 B3 B2 100.4(4)
B8 B4 B3 B7 37.4(4)
B8 B4 B9 Br9 110.0(4)
B8 B4 B9 B5 -137.4(4)
B8 B4 B9 B10 -99.5(4)
B8 B4 B9 B12 -36.3(4)
B8 B3 B7 Br7 -109.3(4)
B8 B3 B7 B2 137.7(4)
B8 B3 B7 B11 100.5(4)
B8 B3 B7 B12 36.0(4)
B8 B9 B12 Br12 112.0(4)
B8 B9 B12 B11 -100.0(4)
B8 B9 B12 B10 -137.6(4)
B8 B9 B12 B7 -37.7(4)
B8 B7 B12 Br12 -111.4(4)
B8 B7 B12 B11 137.9(4)
B8 B7 B12 B10 100.4(4)
B8 B7 B12 B9 37.8(3)
B7 B2 B6 B1 100.1(4)
B7 B2 B6 B5 62.6(5)
B7 B2 B6 B11 -37.9(4)
B7 B2 B6 B10 -0.5(5)
B7 B2 B3 B1 -137.7(4)
B7 B2 B3 B4 -100.7(4)
B7 B2 B3 B8 -37.7(3)
B7 B2 B11 Br11 -112.6(4)
B7 B2 B11 B6 137.6(4)
B7 B2 B11 B10 99.8(4)
B7 B2 B11 B12 36.6(4)
B7 B3 B8 Br8 111.6(4)
B7 B3 B8 B4 -138.1(4)
B7 B3 B8 B9 -100.9(4)
B7 B3 B8 B12 -36.3(3)
B7 B11 B10 Br10 -145.9(4)
B7 B11 B10 B6 101.3(4)
B7 B11 B10 B5 64.0(5)
B7 B11 B10 B9 0.7(5)
B7 B11 B10 B12 -37.8(4)
B7 B11 B12 Br12 -112.2(4)
B7 B11 B12 B10 137.6(4)
B7 B11 B12 B9 100.0(4)
B7 B11 B12 B8 37.2(3)
B7 B8 B12 Br12 112.2(4)
B7 B8 B12 B11 -37.1(3)
B7 B8 B12 B10 -99.8(4)
B7 B8 B12 B9 -137.3(4)
B12 B11 B10 Br10 -108.1(4)
B12 B11 B10 B6 139.1(4)
B12 B11 B10 B5 101.8(4)
B12 B11 B10 B9 38.5(4)
B12 B11 B7 Br7 107.6(4)
B12 B11 B7 B2 -139.3(4)
B12 B11 B7 B3 -101.7(4)
B12 B11 B7 B8 -37.5(4)
B12 B10 B9 Br9 -109.4(4)
B12 B10 B9 B5 138.9(4)
B12 B10 B9 B4 101.0(4)
B12 B10 B9 B8 37.4(3)
B12 B9 B8 Br8 -110.0(4)
B12 B9 B8 B4 139.3(4)
B12 B9 B8 B3 101.7(4)
B12 B9 B8 B7 38.5(4)
B12 B8 B7 Br7 -107.4(4)
B12 B8 B7 B2 101.7(4)
B12 B8 B7 B3 140.0(4)
B12 B8 B7 B11 37.9(4)
